data_7249828
loop_
_publ_author_name
'Kuzman, D.'
'Damjanovi\'c, V.'
'Cindri\'c, M.'
'Vrdoljak, V.'

_publ_section_title
;
 Aqueous solution as a playground of {MoO4}, {Mo4O12}, {Mo8O26},
 {Mo8V5O40} and {V7Mo2O27} species in the presence of carboxylic acids and
 [Co(C2O4)(NH3)4]+ or [Co(en)3]3+ cations
;
_journal_name_full CrystEngComm
_journal_paper_doi 10.1039/D4CE01187B
_journal_year 2025
_chemical_formula_moiety 'Mo8 O26, 4(C2 H12 Co N4 O4), C4 H6 O4, 4(H2 O)'
_chemical_formula_sum 'C12 H62 Co4 Mo8 N16 O50'
_chemical_formula_weight 2234.01
_space_group_crystal_system triclinic
_space_group_IT_number 2
_space_group_name_Hall '-P 1'
_space_group_name_H-M_alt 'P -1'
_atom_sites_solution_hydrogens mixed
_atom_sites_solution_primary dual
_audit_creation_date 2023-04-24
_audit_creation_method
;
Olex2 1.5
(compiled 2023.03.06 svn.rbb2c1857 for OlexSys, GUI svn.r6748)
;
_audit_update_record
;
2024-11-22 deposited with the CCDC.	2025-01-10 downloaded from the CCDC.
;
_cell_angle_alpha 84.2600(10)
_cell_angle_beta 73.105(2)
_cell_angle_gamma 71.519(2)
_cell_formula_units_Z 1
_cell_length_a 8.4824(2)
_cell_length_b 13.3673(2)
_cell_length_c 14.0305(2)
_cell_measurement_reflns_used 26504
_cell_measurement_temperature 169.98(10)
_cell_measurement_theta_max 76.6750
_cell_measurement_theta_min 3.2930
_cell_volume 1443.65(5)
_computing_cell_refinement 'CrysAlisPro 1.171.41.92a (Rigaku OD, 2020)'
_computing_data_collection 'CrysAlisPro 1.171.41.92a (Rigaku OD, 2020)'
_computing_data_reduction 'CrysAlisPro 1.171.41.92a (Rigaku OD, 2020)'
_computing_molecular_graphics 'Olex2 1.5 (Dolomanov et al., 2009)'
_computing_publication_material 'Olex2 1.5 (Dolomanov et al., 2009)'
_computing_structure_refinement 'SHELXL 2018/3 (Sheldrick, 2015)'
_computing_structure_solution 'SHELXT 2018/2 (Sheldrick, 2018)'
_diffrn_ambient_environment N~2~
_diffrn_ambient_temperature 169.98(10)
_diffrn_detector 'Hybrid Pixel Array Detector'
_diffrn_detector_area_resol_mean 10.0000
_diffrn_detector_type HyPix
_diffrn_measured_fraction_theta_full 0.996
_diffrn_measured_fraction_theta_max 0.970
_diffrn_measurement_details
;
List of Runs (angles in degrees, time in seconds):

  # Type    Start    End  Width  t~exp~   \w     \q     \k     \f   Frames
#--------------------------------------------------------------------------
  1  \w     24.00  61.00   0.50    0.20    --   47.03  77.00  60.00   74
  2  \w     25.00  53.00   0.50    0.20    --   47.03  77.00 120.00   56
  3  \w     84.00 120.00   0.50    0.20    --   47.03  77.00  60.00   72
  4  \w     24.00  84.00   0.50    0.20    --   47.03  77.00   0.00  120
  5  \w     32.00  74.00   0.50    0.20    --   47.03  57.00 -30.00   84
  6  \w     24.00  50.00   0.50    0.20    --   47.03  77.00 -60.00   52
  7  \w     36.00  65.00   0.50    0.20    --   47.03  50.00 -62.00   58
  8  \w     24.00  60.00   0.50    0.20    --   47.03  77.00-120.00   72
  9  \w     24.00  55.00   0.50    0.20    --   47.03  77.00-180.00   62
 10  \w     84.00 110.00   0.50    0.20    --   47.03  77.00-180.00   52
 11  \w     95.00 120.00   0.50    0.20    --   47.03  50.00 -62.00   50
 12  \w     84.00 138.00   0.50    0.50    --  106.40  77.00 -60.00  108
 13  \w     84.00 139.00   0.50    0.50    --  106.40  77.00-180.00  110
 14  \w    143.00 176.00   0.50    0.50    --  106.40  77.00-180.00   66
 15  \w     93.00 131.00   0.50    0.50    --  106.40  57.00-150.00   76
 16  \w     87.00 177.00   0.50    0.50    --  106.40  77.00 -30.00  180
 17  \w     98.00 178.00   0.50    0.50    --  106.40  57.00  30.00  160
 18  \w     98.00 172.00   0.50    0.50    --  106.40  57.00  90.00  148
 19  \w    138.00 167.00   0.50    0.50    --  106.40  57.00  60.00   58
 20  \w     95.00 134.00   0.50    0.50    --  106.40  57.00  60.00   78
 21  \w     96.00 128.00   0.50    0.50    --  106.40  57.00 150.00   64
 22  \w     93.00 177.00   0.50    0.50    --  106.40  38.00 150.00  168
 23  \w     91.00 168.00   0.50    0.50    --  106.40  77.00   0.00  154
 24  \w    101.00 177.00   0.50    0.50    --  106.40  50.00 -62.00  152
 25  \w     96.00 141.00   0.50    0.50    --  106.40  19.00 -60.00   90
 26  \w    139.00 178.00   0.50    0.50    --  106.40  19.00-120.00   78
 27  \w    141.00 170.00   0.50    0.50    --  106.40  57.00-150.00   58
 28  \w    151.00 177.00   0.50    0.50    --  106.40 125.00-120.00   52
 29  \w     97.00 142.00   0.50    0.50    --  106.40 125.00-120.00   90
 30  \w     24.00  57.00   0.50    0.20    --   47.03 -50.00 150.00   66
 31  \w    -24.00  19.00   0.50    0.20    --   47.03 -50.00 150.00   86
 32  \w     34.00  66.00   0.50    0.50    --  106.40 -57.00  60.00   64
 33  \w     34.00  59.00   0.50    0.50    --  106.40 -57.00 -30.00   50
 34  \w     39.00  65.00   0.50    0.50    --  106.40 -57.00 -60.00   52
 35  \w     34.00  66.00   0.50    0.50    --  106.40 -57.00-120.00   64
 36  \w     34.00 103.00   0.50    0.50    --  106.40 -99.00-120.00  138
 37  \w     44.00 108.00   0.50    0.50    --  106.40-125.00-180.00  128
 38  \w     34.00  94.00   0.50    0.20    --   47.03-125.00-180.00  120
 39  \w     34.00  65.00   0.50    0.50    --  106.40 -99.00-180.00   62
 40  \w     45.00 110.00   0.50    0.50    --  106.40-125.00 -30.00  130
 41  \w     79.00 105.00   0.50    0.50    --  106.40 -99.00 -30.00   52
 42  \w     37.00  62.00   0.50    0.50    --  106.40-125.00   0.00   50
 43  \w     35.00  62.00   0.50    0.50    --  106.40 -99.00 -30.00   54
 44  \w     78.00 105.00   0.50    0.50    --  106.40-125.00   0.00   54
 45  \w     41.00  88.00   0.50    0.50    --  106.40 -99.00  60.00   94
 46  \w     37.00 111.00   0.50    0.50    --  106.40-125.00  60.00  148
 47  \w     80.00 105.00   0.50    0.50    --  106.40 -99.00  90.00   50
 48  \w     38.00  72.00   0.50    0.50    --  106.40 -99.00  90.00   68
 49  \w     35.00  87.00   0.50    0.50    --  106.40 -99.00-150.00  104
 50  \w     69.00 106.00   0.50    0.50    --  106.40 -99.00-180.00   74
 51  \w    -60.00 -17.00   0.50    0.50    --  -86.25  57.00 150.00   86
 52  \w    -51.00  16.00   0.50    0.20    --  -47.03  50.00 -62.00  134
 53  \w    -57.00 -16.00   0.50    0.50    --  -86.25  50.00 -62.00   82
 54  \w   -117.00 -71.00   0.50    0.20    --  -47.03 -38.00 -60.00   92
 55  \w    -76.00 -33.00   0.50    0.20    --  -47.03 -52.00 103.40   86
 56  \w    -77.00 -45.00   0.50    0.20    --  -47.03 -50.00 150.00   64
 57  \w   -114.00 -86.00   0.50    0.20    --  -47.03 -38.00 120.00   56
 58  \w   -117.00 -85.00   0.50    0.20    --  -47.03 -52.00 103.40   64
 59  \w    -59.00 -34.00   0.50    0.20    --  -47.03 -38.00 120.00   50
 60  \w    -67.00 -37.00   0.50    0.20    --  -47.03 -38.00 -60.00   60
 61  \w    -74.00 -34.00   0.50    0.20    --  -47.03 -38.00-150.00   80
 62  \w    -65.00 -35.00   0.50    0.20    --  -47.03 -19.00-180.00   60
 63  \w   -105.00 -74.00   0.50    0.20    --  -47.03 -19.00-180.00   62
 64  \w    -90.00 -63.00   0.50    0.50    --  -86.25 -77.00  60.00   54
 65  \w    -88.00 -63.00   0.50    0.50    --  -86.25 -77.00  90.00   50
 66  \w    -88.00 -63.00   0.50    0.50    --  -86.25 -77.00  81.30   50
 67  \w    -88.00 -63.00   0.50    0.50    --  -86.25 -77.00 150.00   50
 68  \w   -151.00-125.00   0.50    0.50    --  -86.25 -77.00  90.00   52
 69  \w   -153.00-128.00   0.50    0.50    --  -86.25 -77.00 150.00   50
 70  \w   -156.00-126.00   0.50    0.50    --  -86.25 -77.00  60.00   60
 71  \w    -90.00 -64.00   0.50    0.50    --  -86.25 -77.00   0.00   52
 72  \w    -88.00 -63.00   0.50    0.50    --  -86.25 -77.00 -30.00   50
 73  \w    -88.00 -63.00   0.50    0.50    --  -86.25 -77.00 -60.00   50
 74  \w    -93.00 -68.00   0.50    0.50    --  -86.25 -77.00-120.00   50
 75  \w    -88.00 -63.00   0.50    0.50    --  -86.25 -77.00-180.00   50
 76  \w    -95.00 -65.00   0.50    0.50    --  -86.25 -77.00-150.00   60
 77  \w   -154.00-129.00   0.50    0.50    --  -86.25 -77.00-150.00   50
 78  \w   -159.00-120.00   0.50    0.50    --  -86.25 -77.00-120.00   78
 79  \w   -148.00 -66.00   0.50    0.50    --  -86.25 -74.00-113.16  164
 80  \w    -91.00 -64.00   0.50    0.50    --  -86.25 -75.00 -97.19   54
 81  \w    -91.00 -66.00   0.50    0.50    --  -86.25 -75.00 -42.06   50
 82  \w   -147.00-121.00   0.50    0.50    --  -86.25 -75.00 -42.06   52
 83  \w   -144.00-118.00   0.50    0.50    --  -86.25 -74.00  37.41   52
 84  \w    -92.00 -65.00   0.50    0.50    --  -86.25 -76.00 109.74   54
 85  \w    -96.00 -65.00   0.50    0.50    --  -86.25 -72.00 117.66   62
 86  \w    -91.00 -65.00   0.50    0.50    --  -86.25 -74.00  37.41   52
 87  \w    -93.00 -67.00   0.50    0.50    --  -86.25 -69.00 -22.41   52
 88  \w   -150.00-124.00   0.50    0.50    --  -86.25 -68.00  10.58   52
 89  \w   -109.00 -73.00   0.50    0.50    --  -86.25 -57.00 137.36   72
 90  \w    -93.00 -67.00   0.50    0.50    --  -86.25 -68.00  10.58   52
 91  \w    -99.00 -73.00   0.50    0.50    --  -86.25 -50.00 150.00   52
 92  \w    -91.00 -65.00   0.50    0.50    --  -86.25 -72.00 -79.12   52
 93  \w    -91.00 -66.00   0.50    0.50    --  -86.25 -71.00-137.41   50
 94  \w   -148.00-123.00   0.50    0.50    --  -86.25 -71.00-137.41   50
;
_diffrn_measurement_device 'four-circle diffractometer'
_diffrn_measurement_device_type 'XtaLAB Synergy, Dualflex, HyPix'
_diffrn_measurement_method '\w scans'
_diffrn_orient_matrix_type 'CrysAlisPro convention (1999,Acta A55,543-557)'
_diffrn_orient_matrix_UB_11 0.0487304000
_diffrn_orient_matrix_UB_12 0.0787286000
_diffrn_orient_matrix_UB_13 0.0504140000
_diffrn_orient_matrix_UB_21 -0.1929995000
_diffrn_orient_matrix_UB_22 0.0556290000
_diffrn_orient_matrix_UB_23 0.0479040000
_diffrn_orient_matrix_UB_31 0.0056680000
_diffrn_orient_matrix_UB_32 -0.0739886000
_diffrn_orient_matrix_UB_33 0.0912838000
_diffrn_radiation_monochromator mirror
_diffrn_radiation_probe x-ray
_diffrn_radiation_type 'Cu K\a'
_diffrn_radiation_wavelength 1.54184
_diffrn_reflns_av_R_equivalents 0.0558
_diffrn_reflns_av_unetI/netI 0.0264
_diffrn_reflns_Laue_measured_fraction_full 0.996
_diffrn_reflns_Laue_measured_fraction_max 0.970
_diffrn_reflns_limit_h_max 10
_diffrn_reflns_limit_h_min -10
_diffrn_reflns_limit_k_max 16
_diffrn_reflns_limit_k_min -16
_diffrn_reflns_limit_l_max 17
_diffrn_reflns_limit_l_min -17
_diffrn_reflns_number 34979
_diffrn_reflns_point_group_measured_fraction_full 0.996
_diffrn_reflns_point_group_measured_fraction_max 0.970
_diffrn_reflns_theta_full 67.684
_diffrn_reflns_theta_max 77.053
_diffrn_reflns_theta_min 3.292
_diffrn_source 'micro-focus sealed X-ray tube'
_diffrn_source_type 'PhotonJet (Cu) X-ray Source'
_exptl_absorpt_coefficient_mu 23.654
_exptl_absorpt_correction_T_max 0.537
_exptl_absorpt_correction_T_min 0.071
_exptl_absorpt_correction_type gaussian
_exptl_absorpt_process_details
;
CrysAlisPro 1.171.41.92a (Rigaku Oxford Diffraction, 2020)
Numerical absorption correction based on gaussian integration over
a multifaceted crystal model
Empirical absorption correction using spherical harmonics,
implemented in SCALE3 ABSPACK scaling algorithm.
;
_exptl_crystal_colour 'dark pink'
_exptl_crystal_colour_modifier dark
_exptl_crystal_colour_primary pink
_exptl_crystal_density_diffrn 2.570
_exptl_crystal_description plank
_exptl_crystal_F_000 1090
_exptl_crystal_size_max 0.224
_exptl_crystal_size_mid 0.17
_exptl_crystal_size_min 0.051
_refine_diff_density_max 1.645
_refine_diff_density_min -0.768
_refine_diff_density_rms 0.160
_refine_ls_extinction_coef 0.00092(6)
_refine_ls_extinction_expression Fc^*^=kFc[1+0.001xFc^2^\l^3^/sin(2\q)]^-1/4^
_refine_ls_extinction_method 'SHELXL-2018/3 (Sheldrick 2018)'
_refine_ls_goodness_of_fit_ref 1.075
_refine_ls_hydrogen_treatment constr
_refine_ls_matrix_type full
_refine_ls_number_parameters 422
_refine_ls_number_reflns 5921
_refine_ls_number_restraints 1
_refine_ls_restrained_S_all 1.076
_refine_ls_R_factor_all 0.0328
_refine_ls_R_factor_gt 0.0316
_refine_ls_shift/su_max 0.001
_refine_ls_shift/su_mean 0.000
_refine_ls_structure_factor_coef Fsqd
_refine_ls_weighting_details 'w=1/[\s^2^(Fo^2^)+(0.0571P)^2^+2.6459P] where P=(Fo^2^+2Fc^2^)/3'
_refine_ls_weighting_scheme calc
_refine_ls_wR_factor_gt 0.0902
_refine_ls_wR_factor_ref 0.0909
_reflns_Friedel_coverage 0.000
_reflns_number_gt 5734
_reflns_number_total 5921
_reflns_threshold_expression 'I > 2\s(I)'
_cod_data_source_file d4ce01187b2.cif
_cod_data_source_block 6
_cod_database_code 7249828
_shelx_shelxl_version_number 2018/3
_chemical_oxdiff_formula 'Mo8 C12 Co4 O46 N16'
_chemical_oxdiff_usercomment ' '
_shelx_space_group_comment
;
The symmetry employed for this shelxl refinement is uniquely defined
by the following loop, which should always be used as a source of
symmetry information in preference to the above space-group names.
They are only intended as comments.
;
_shelx_estimated_absorpt_t_max 0.378
_shelx_estimated_absorpt_t_min 0.076
_reflns_odcompleteness_completeness 99.69
_reflns_odcompleteness_iscentric 1
_reflns_odcompleteness_theta 66.97
_olex2_refinement_description
;
1. Fixed Uiso
 At 1.2 times of:
  All C(H,H) groups, All N(H,H,H) groups
 At 1.5 times of:
  All O(H) groups, All O(H,H) groups
2. Restrained distances
 O8-H1WA
 2.031 with sigma of 0.1
3.a Free rotating group:
 O1W(H1WA,H1WB), O2W(H2WA,H2WB)
3.b Secondary CH2 refined with riding coordinates:
 C6(H6D,H6E)
3.c Idealised Me refined as rotating group:
 N5(H5A,H5B,H5C), N1(H1A,H1B,H1C), N2(H2A,H2B,H2C), N4(H4A,H4B,H4C), N6(H6A,
 H6B,H6C), N3(H3A,H3B,H3C), N7(H7A,H7B,H7C), N8(H8A,H8B,H8C)
3.d Idealised tetrahedral OH refined as rotating group:
 O22(H22)
;
_olex2_submission_special_instructions 'No special instructions were received'
_oxdiff_exptl_absorpt_empirical_details
;
Empirical correction (ABSPACK) includes:
- Absorption correction using spherical harmonics
- Frame scaling
;
_oxdiff_exptl_absorpt_empirical_full_max 1.727
_oxdiff_exptl_absorpt_empirical_full_min 0.647

loop_
_space_group_symop_operation_xyz
'x, y, z'
'-x, -y, -z'

loop_
_atom_site_label
_atom_site_type_symbol
_atom_site_fract_x
_atom_site_fract_y
_atom_site_fract_z
_atom_site_U_iso_or_equiv
_atom_site_adp_type
_atom_site_occupancy
_atom_site_site_symmetry_order
_atom_site_calc_flag
_atom_site_refinement_flags_posn
_atom_site_refinement_flags_adp
_atom_site_refinement_flags_occupancy
_atom_site_disorder_assembly
_atom_site_disorder_group
Mo3 Mo 1.18966(3) 0.03062(2) 0.00040(2) 0.01414(9) Uani 1 1 d . . . . .
Mo2 Mo 0.90380(4) 0.03219(2) 0.21003(2) 0.01596(9) Uani 1 1 d . . . . .
Mo4 Mo 0.90554(4) 0.20288(2) -0.08970(2) 0.01679(9) Uani 1 1 d . . . . .
Mo1 Mo 0.61556(4) 0.20834(2) 0.12274(2) 0.01834(10) Uani 1 1 d . . . . .
Co2 Co 0.33348(7) 0.95154(4) 0.38195(4) 0.01479(13) Uani 1 1 d . . . . .
Co1 Co 0.89196(7) 0.50928(4) 0.34404(4) 0.01571(14) Uani 1 1 d . . . . .
O7 O 1.1359(3) -0.04855(19) 0.12394(18) 0.0156(5) Uani 1 1 d . . . . .
O11 O 1.1363(3) 0.09268(19) -0.12326(18) 0.0164(5) Uani 1 1 d . . . . .
O4 O 0.6672(3) 0.1008(2) 0.22107(18) 0.0179(5) Uani 1 1 d . . . . .
O3 O 0.6679(3) 0.2394(2) -0.0187(2) 0.0200(5) Uani 1 1 d . . . . .
O15 O 0.6678(3) 0.6097(2) 0.36274(19) 0.0203(5) Uani 1 1 d . . . . .
O9 O 1.3883(3) -0.0603(2) -0.0556(2) 0.0196(5) Uani 1 1 d . . . . .
O19 O 0.4108(3) 1.0588(2) 0.41751(19) 0.0183(5) Uani 1 1 d . . . . .
O18 O 0.1083(3) 1.0519(2) 0.41840(19) 0.0187(5) Uani 1 1 d . . . . .
O10 O 0.9123(3) 0.0947(2) 0.04903(18) 0.0161(5) Uani 1 1 d . . . . .
O14 O 0.8227(3) 0.48622(19) 0.48495(19) 0.0182(5) Uani 1 1 d . . . . .
O20 O -0.0140(3) 1.2223(2) 0.4589(2) 0.0266(6) Uani 1 1 d . . . . .
O17 O 0.4219(3) 0.6683(2) 0.4820(2) 0.0234(6) Uani 1 1 d . . . . .
O16 O 0.5884(3) 0.5329(2) 0.6138(2) 0.0234(6) Uani 1 1 d . . . . .
O6 O 0.8891(4) -0.0507(2) 0.31246(19) 0.0217(5) Uani 1 1 d . . . . .
O21 O 0.3050(4) 1.2231(2) 0.4757(2) 0.0254(6) Uani 1 1 d . . . . .
O8 O 1.2404(3) 0.1295(2) 0.0390(2) 0.0214(5) Uani 1 1 d D . . . .
O22 O 0.4610(4) 0.4514(3) 0.8047(2) 0.0329(7) Uani 1 1 d . . . . .
H22 H 0.508154 0.460003 0.744250 0.049 Uiso 1 1 calc R U . . .
O13 O 0.8920(4) 0.2459(2) -0.2066(2) 0.0242(6) Uani 1 1 d . . . . .
N5 N 0.3003(4) 0.8980(2) 0.5183(2) 0.0185(6) Uani 1 1 d . . . . .
H5A H 0.331477 0.826326 0.517862 0.022 Uiso 1 1 calc R U . . .
H5B H 0.187100 0.923969 0.552653 0.022 Uiso 1 1 calc R U . . .
H5C H 0.366798 0.918771 0.547987 0.022 Uiso 1 1 calc R U . . .
O23 O 0.6889(4) 0.4850(3) 0.8264(2) 0.0315(7) Uani 1 1 d . . . . .
O12 O 0.9698(4) 0.2940(2) -0.0468(2) 0.0246(6) Uani 1 1 d . . . . .
O5 O 0.9702(4) 0.1290(2) 0.2405(2) 0.0240(6) Uani 1 1 d . . . . .
O1 O 0.6839(4) 0.3009(2) 0.1592(2) 0.0259(6) Uani 1 1 d . . . . .
N1 N 0.8069(4) 0.3943(3) 0.3251(2) 0.0210(6) Uani 1 1 d . . . . .
H1A H 0.861938 0.367290 0.262961 0.025 Uiso 1 1 calc R U . . .
H1B H 0.691108 0.419535 0.332265 0.025 Uiso 1 1 calc R U . . .
H1C H 0.828227 0.342721 0.371326 0.025 Uiso 1 1 calc R U . . .
O2 O 0.3952(4) 0.2523(2) 0.1610(2) 0.0291(6) Uani 1 1 d . . . . .
N2 N 1.1171(4) 0.4045(2) 0.3302(2) 0.0210(6) Uani 1 1 d . . . . .
H2A H 1.146250 0.366349 0.274106 0.025 Uiso 1 1 calc R U . . .
H2B H 1.112602 0.360705 0.384225 0.025 Uiso 1 1 calc R U . . .
H2C H 1.197728 0.437592 0.325753 0.025 Uiso 1 1 calc R U . . .
N4 N 0.9804(4) 0.6193(2) 0.3713(2) 0.0209(6) Uani 1 1 d . . . . .
H4A H 1.035494 0.644546 0.312782 0.025 Uiso 1 1 calc R U . . .
H4B H 1.055943 0.591597 0.408668 0.025 Uiso 1 1 calc R U . . .
H4C H 0.890814 0.672813 0.405161 0.025 Uiso 1 1 calc R U . . .
N6 N 0.2462(4) 0.8451(2) 0.3489(2) 0.0203(6) Uani 1 1 d . . . . .
H6A H 0.304075 0.822594 0.285522 0.024 Uiso 1 1 calc R U . . .
H6B H 0.131396 0.873323 0.353836 0.024 Uiso 1 1 calc R U . . .
H6C H 0.262206 0.789482 0.391877 0.024 Uiso 1 1 calc R U . . .
N3 N 0.9386(4) 0.5427(3) 0.2034(2) 0.0241(7) Uani 1 1 d . . . . .
H3A H 0.987580 0.481891 0.167840 0.029 Uiso 1 1 calc R U . . .
H3B H 1.012255 0.582399 0.187300 0.029 Uiso 1 1 calc R U . . .
H3C H 0.837895 0.579410 0.188833 0.029 Uiso 1 1 calc R U . . .
O1W O 1.0675(5) 0.3420(3) 0.1177(3) 0.0474(9) Uani 1 1 d G . . . .
H1WA H 1.166263 0.292534 0.107393 0.071 Uiso 1 1 d DG U . . .
H1WB H 1.010222 0.321874 0.084973 0.071 Uiso 1 1 d G U . . .
N7 N 0.5701(4) 0.8581(3) 0.3422(3) 0.0215(6) Uani 1 1 d . . . . .
H7A H 0.581843 0.815890 0.291970 0.026 Uiso 1 1 calc R U . . .
H7B H 0.594745 0.817528 0.395153 0.026 Uiso 1 1 calc R U . . .
H7C H 0.644290 0.897323 0.320851 0.026 Uiso 1 1 calc R U . . .
N8 N 0.3633(4) 1.0083(3) 0.2464(2) 0.0214(6) Uani 1 1 d . . . . .
H8A H 0.401765 0.954432 0.202540 0.026 Uiso 1 1 calc R U . . .
H8B H 0.441760 1.044620 0.233575 0.026 Uiso 1 1 calc R U . . .
H8C H 0.260249 1.052456 0.240034 0.026 Uiso 1 1 calc R U . . .
O2W O 0.4568(6) 0.2103(4) -0.1442(3) 0.0565(11) Uani 1 1 d G . . . .
H2WA H 0.503331 0.241731 -0.113562 0.085 Uiso 1 1 d G U . . .
H2WB H 0.394544 0.180450 -0.096794 0.085 Uiso 1 1 d G U . . .
C4 C 0.2889(5) 1.1450(3) 0.4452(3) 0.0188(7) Uani 1 1 d . . . . .
C3 C 0.1099(5) 1.1427(3) 0.4409(3) 0.0187(7) Uani 1 1 d . . . . .
C1 C 0.6638(5) 0.5384(3) 0.5258(3) 0.0185(7) Uani 1 1 d . . . . .
C5 C 0.5470(5) 0.4756(3) 0.8605(3) 0.0228(8) Uani 1 1 d . . . . .
C6 C 0.4474(5) 0.4887(3) 0.9682(3) 0.0216(7) Uani 1 1 d . . . . .
H6D H 0.416186 0.423643 0.993102 0.026 Uiso 1 1 calc R U . . .
H6E H 0.338986 0.547624 0.974988 0.026 Uiso 1 1 calc R U . . .
C2 C 0.5717(5) 0.6125(3) 0.4536(3) 0.0193(7) Uani 1 1 d . . . . .

loop_
_atom_site_aniso_label
_atom_site_aniso_U_11
_atom_site_aniso_U_22
_atom_site_aniso_U_33
_atom_site_aniso_U_23
_atom_site_aniso_U_13
_atom_site_aniso_U_12
Mo3 0.01501(15) 0.01641(15) 0.01098(15) 0.00088(10) -0.00200(11) -0.00642(11)
Mo2 0.01822(15) 0.01872(15) 0.00963(15) 0.00038(11) -0.00199(11) -0.00559(11)
Mo4 0.02199(16) 0.01438(15) 0.01270(16) 0.00275(11) -0.00367(11) -0.00558(11)
Mo1 0.01935(16) 0.01759(15) 0.01607(16) -0.00070(11) -0.00325(12) -0.00414(11)
Co2 0.0151(3) 0.0167(3) 0.0126(3) 0.0014(2) -0.0028(2) -0.0061(2)
Co1 0.0165(3) 0.0162(3) 0.0129(3) 0.0028(2) -0.0022(2) -0.0055(2)
O7 0.0160(11) 0.0174(11) 0.0105(11) 0.0013(9) -0.0021(9) -0.0030(9)
O11 0.0217(12) 0.0165(11) 0.0088(11) 0.0024(9) 0.0001(9) -0.0073(10)
O4 0.0174(12) 0.0226(12) 0.0105(12) 0.0002(10) 0.0002(9) -0.0054(10)
O3 0.0199(12) 0.0203(12) 0.0188(13) -0.0012(10) -0.0058(10) -0.0037(10)
O15 0.0207(12) 0.0196(12) 0.0191(13) 0.0041(10) -0.0061(10) -0.0046(10)
O9 0.0167(12) 0.0224(12) 0.0181(13) -0.0013(10) -0.0017(10) -0.0061(10)
O19 0.0158(12) 0.0193(12) 0.0199(13) -0.0006(10) -0.0038(10) -0.0065(10)
O18 0.0177(12) 0.0204(12) 0.0186(13) 0.0040(10) -0.0053(10) -0.0077(10)
O10 0.0147(12) 0.0175(11) 0.0139(12) -0.0012(9) 0.0001(9) -0.0051(9)
O14 0.0186(12) 0.0211(12) 0.0140(12) 0.0041(10) -0.0045(10) -0.0061(10)
O20 0.0194(13) 0.0235(13) 0.0306(15) 0.0010(11) -0.0025(11) -0.0021(11)
O17 0.0170(12) 0.0230(13) 0.0271(15) 0.0006(11) -0.0044(11) -0.0039(10)
O16 0.0237(13) 0.0283(14) 0.0162(13) -0.0007(11) -0.0019(10) -0.0083(11)
O6 0.0267(13) 0.0219(12) 0.0129(12) 0.0032(10) -0.0032(10) -0.0053(10)
O21 0.0264(14) 0.0197(12) 0.0300(15) -0.0039(11) -0.0056(12) -0.0079(11)
O8 0.0205(13) 0.0233(13) 0.0214(14) -0.0007(11) -0.0034(11) -0.0099(10)
O22 0.0414(18) 0.0390(17) 0.0205(15) -0.0011(13) -0.0053(13) -0.0180(14)
O13 0.0365(15) 0.0233(13) 0.0127(12) 0.0050(10) -0.0088(11) -0.0083(11)
N5 0.0179(14) 0.0202(14) 0.0158(15) -0.0006(12) -0.0020(12) -0.0058(12)
O23 0.0263(15) 0.0430(17) 0.0197(15) 0.0045(13) -0.0021(12) -0.0083(13)
O12 0.0315(15) 0.0200(13) 0.0234(14) 0.0005(11) -0.0070(12) -0.0098(11)
O5 0.0253(14) 0.0258(14) 0.0224(14) -0.0011(11) -0.0069(11) -0.0092(11)
O1 0.0324(15) 0.0220(13) 0.0237(15) 0.0001(11) -0.0076(12) -0.0091(12)
N1 0.0212(15) 0.0223(15) 0.0186(16) 0.0013(12) -0.0032(13) -0.0077(12)
O2 0.0248(14) 0.0294(14) 0.0284(15) -0.0081(12) -0.0045(12) -0.0019(11)
N2 0.0211(15) 0.0192(14) 0.0188(16) 0.0018(12) -0.0008(12) -0.0058(12)
N4 0.0230(15) 0.0210(15) 0.0174(15) 0.0039(12) -0.0026(12) -0.0086(12)
N6 0.0226(15) 0.0209(15) 0.0180(15) 0.0012(12) -0.0036(12) -0.0094(12)
N3 0.0291(17) 0.0240(16) 0.0166(16) 0.0032(13) -0.0027(13) -0.0087(13)
O1W 0.047(2) 0.0380(18) 0.056(2) -0.0225(17) -0.0243(18) 0.0047(15)
N7 0.0199(15) 0.0218(15) 0.0219(16) 0.0006(13) -0.0048(13) -0.0064(12)
N8 0.0233(16) 0.0241(15) 0.0172(16) 0.0036(13) -0.0031(13) -0.0110(13)
O2W 0.066(3) 0.075(3) 0.037(2) -0.021(2) 0.0085(18) -0.047(2)
C4 0.0210(17) 0.0201(17) 0.0146(17) 0.0053(14) -0.0034(14) -0.0082(14)
C3 0.0165(16) 0.0218(17) 0.0171(17) 0.0042(14) -0.0043(14) -0.0064(14)
C1 0.0202(17) 0.0173(16) 0.0199(18) 0.0011(13) -0.0051(14) -0.0090(13)
C5 0.0263(19) 0.0188(17) 0.0202(19) 0.0040(14) -0.0067(15) -0.0037(14)
C6 0.0217(18) 0.0237(18) 0.0167(18) -0.0002(14) -0.0036(15) -0.0049(14)
C2 0.0182(17) 0.0173(16) 0.0221(19) -0.0026(14) -0.0015(14) -0.0077(13)

loop_
_atom_type_symbol
_atom_type_description
_atom_type_scat_dispersion_real
_atom_type_scat_dispersion_imag
_atom_type_scat_source
C C 0.0181 0.0091 'International Tables Vol C Tables 4.2.6.8 and 6.1.1.4'
H H 0.0000 0.0000 'International Tables Vol C Tables 4.2.6.8 and 6.1.1.4'
Co Co -2.3653 3.6143 'International Tables Vol C Tables 4.2.6.8 and 6.1.1.4'
Mo Mo -0.0483 2.7339 'International Tables Vol C Tables 4.2.6.8 and 6.1.1.4'
N N 0.0311 0.0180 'International Tables Vol C Tables 4.2.6.8 and 6.1.1.4'
O O 0.0492 0.0322 'International Tables Vol C Tables 4.2.6.8 and 6.1.1.4'

loop_
_exptl_crystal_face_index_h
_exptl_crystal_face_index_k
_exptl_crystal_face_index_l
_exptl_crystal_face_perp_dist
0 0 9 0.0950
0 8 0 0.0312
0 -8 0 0.0163
5 2 7 0.0903
-5 -4 -5 0.0645
3 5 -4 0.0524

loop_
_geom_angle_atom_site_label_1
_geom_angle_atom_site_label_2
_geom_angle_atom_site_label_3
_geom_angle
_geom_angle_site_symmetry_1
_geom_angle_site_symmetry_3
_geom_angle_publ_flag
O7 Mo3 Mo2 36.18(7) . . ?
O7 Mo3 O11 150.21(10) . . ?
O7 Mo3 O10 78.83(10) . . ?
O7 Mo3 O10 78.22(10) . 2_755 ?
O11 Mo3 Mo2 124.31(7) . . ?
O11 Mo3 O10 77.75(9) . 2_755 ?
O11 Mo3 O10 78.31(10) . . ?
O9 Mo3 Mo2 133.03(9) . . ?
O9 Mo3 O7 96.86(11) . . ?
O9 Mo3 O11 96.57(12) . . ?
O9 Mo3 O10 156.61(11) . . ?
O9 Mo3 O10 81.11(10) . 2_755 ?
O10 Mo3 Mo2 46.02(7) . . ?
O10 Mo3 Mo2 85.77(6) 2_755 . ?
O10 Mo3 O10 75.50(10) . 2_755 ?
O8 Mo3 Mo2 90.63(9) . . ?
O8 Mo3 O7 101.79(12) . . ?
O8 Mo3 O11 100.20(12) . . ?
O8 Mo3 O9 105.05(13) . . ?
O8 Mo3 O10 98.32(11) . . ?
O8 Mo3 O10 173.74(11) . 2_755 ?
O7 Mo2 Mo3 35.04(7) . . ?
O7 Mo2 O11 72.10(9) . 2_755 ?
O7 Mo2 O10 73.91(9) . . ?
O11 Mo2 Mo3 78.93(6) 2_755 . ?
O4 Mo2 Mo3 120.27(8) . . ?
O4 Mo2 O7 147.56(10) . . ?
O4 Mo2 O11 83.67(10) . 2_755 ?
O4 Mo2 O10 78.30(10) . . ?
O10 Mo2 Mo3 41.97(6) . . ?
O10 Mo2 O11 71.87(9) . 2_755 ?
O6 Mo2 Mo3 134.85(9) . . ?
O6 Mo2 O7 99.81(12) . . ?
O6 Mo2 O11 88.21(11) . 2_755 ?
O6 Mo2 O4 100.67(12) . . ?
O6 Mo2 O10 160.07(11) . . ?
O5 Mo2 Mo3 84.64(10) . . ?
O5 Mo2 O7 95.81(12) . . ?
O5 Mo2 O11 163.36(11) . 2_755 ?
O5 Mo2 O4 102.60(12) . . ?
O5 Mo2 O10 94.09(12) . . ?
O5 Mo2 O6 105.46(14) . . ?
O11 Mo4 O7 72.35(9) . 2_755 ?
O11 Mo4 O10 73.88(9) . . ?
O3 Mo4 O7 84.29(10) . 2_755 ?
O3 Mo4 O11 147.98(11) . . ?
O3 Mo4 O10 78.44(10) . . ?
O10 Mo4 O7 72.46(9) . 2_755 ?
O13 Mo4 O7 87.85(11) . 2_755 ?
O13 Mo4 O11 99.99(12) . . ?
O13 Mo4 O3 100.71(13) . . ?
O13 Mo4 O10 160.30(11) . . ?
O12 Mo4 O7 164.70(12) . 2_755 ?
O12 Mo4 O11 96.53(12) . . ?
O12 Mo4 O3 101.47(13) . . ?
O12 Mo4 O10 94.63(12) . . ?
O12 Mo4 O13 104.75(14) . . ?
O4 Mo1 O3 143.94(10) . . ?
O4 Mo1 O9 76.92(10) . 2_755 ?
O4 Mo1 O10 73.93(10) . . ?
O3 Mo1 O9 76.92(10) . 2_755 ?
O3 Mo1 O10 73.84(10) . . ?
O9 Mo1 O10 69.23(9) 2_755 . ?
O1 Mo1 O4 99.07(13) . . ?
O1 Mo1 O3 98.52(13) . . ?
O1 Mo1 O9 162.60(12) . 2_755 ?
O1 Mo1 O10 93.37(11) . . ?
O1 Mo1 O2 106.01(14) . . ?
O2 Mo1 O4 101.69(13) . . ?
O2 Mo1 O3 103.31(13) . . ?
O2 Mo1 O9 91.39(11) . 2_755 ?
O2 Mo1 O10 160.60(12) . . ?
O19 Co2 N5 89.55(12) . . ?
O19 Co2 N6 177.84(12) . . ?
O19 Co2 N7 90.88(13) . . ?
O19 Co2 N8 89.72(13) . . ?
O18 Co2 O19 85.34(11) . . ?
O18 Co2 N5 90.21(12) . . ?
O18 Co2 N6 92.66(13) . . ?
O18 Co2 N7 175.70(12) . . ?
O18 Co2 N8 88.66(13) . . ?
N5 Co2 N7 91.81(14) . . ?
N5 Co2 N8 178.70(14) . . ?
N6 Co2 N5 89.67(14) . . ?
N6 Co2 N7 91.15(14) . . ?
N6 Co2 N8 91.03(14) . . ?
N7 Co2 N8 89.27(14) . . ?
O15 Co1 O14 85.64(11) . . ?
O15 Co1 N1 91.93(13) . . ?
O15 Co1 N2 177.71(13) . . ?
O15 Co1 N4 89.75(12) . . ?
O15 Co1 N3 88.51(13) . . ?
O14 Co1 N1 89.02(13) . . ?
O14 Co1 N2 92.17(12) . . ?
O14 Co1 N4 87.56(12) . . ?
O14 Co1 N3 174.15(13) . . ?
N1 Co1 N4 176.07(14) . . ?
N2 Co1 N1 87.36(14) . . ?
N2 Co1 N4 90.83(14) . . ?
N3 Co1 N1 91.02(14) . . ?
N3 Co1 N2 93.68(14) . . ?
N3 Co1 N4 92.59(14) . . ?
Mo3 O7 Mo2 108.77(11) . . ?
Mo3 O7 Mo4 109.47(11) . 2_755 ?
Mo2 O7 Mo4 103.66(10) . 2_755 ?
Mo3 O11 Mo2 109.96(11) . 2_755 ?
Mo3 O11 Mo4 108.98(11) . . ?
Mo4 O11 Mo2 103.71(11) . 2_755 ?
Mo2 O4 Mo1 116.43(12) . . ?
Mo4 O3 Mo1 116.34(13) . . ?
C2 O15 Co1 113.1(2) . . ?
Mo3 O9 Mo1 117.71(13) . 2_755 ?
C4 O19 Co2 113.4(2) . . ?
C3 O18 Co2 113.1(2) . . ?
Mo3 O10 Mo3 104.50(10) . 2_755 ?
Mo3 O10 Mo2 92.01(9) . . ?
Mo3 O10 Mo4 92.34(9) . . ?
Mo3 O10 Mo1 91.94(8) 2_755 . ?
Mo3 O10 Mo1 163.56(12) . . ?
Mo2 O10 Mo3 97.48(9) . 2_755 ?
Mo2 O10 Mo1 85.36(8) . . ?
Mo4 O10 Mo3 97.00(9) . 2_755 ?
Mo4 O10 Mo2 163.32(12) . . ?
Mo4 O10 Mo1 85.92(8) . . ?
C1 O14 Co1 112.9(2) . . ?
C5 O22 H22 109.5 . . ?
Co2 N5 H5A 109.5 . . ?
Co2 N5 H5B 109.5 . . ?
Co2 N5 H5C 109.5 . . ?
H5A N5 H5B 109.5 . . ?
H5A N5 H5C 109.5 . . ?
H5B N5 H5C 109.5 . . ?
Co1 N1 H1A 109.5 . . ?
Co1 N1 H1B 109.5 . . ?
Co1 N1 H1C 109.5 . . ?
H1A N1 H1B 109.5 . . ?
H1A N1 H1C 109.5 . . ?
H1B N1 H1C 109.5 . . ?
Co1 N2 H2A 109.5 . . ?
Co1 N2 H2B 109.5 . . ?
Co1 N2 H2C 109.5 . . ?
H2A N2 H2B 109.5 . . ?
H2A N2 H2C 109.5 . . ?
H2B N2 H2C 109.5 . . ?
Co1 N4 H4A 109.5 . . ?
Co1 N4 H4B 109.5 . . ?
Co1 N4 H4C 109.5 . . ?
H4A N4 H4B 109.5 . . ?
H4A N4 H4C 109.5 . . ?
H4B N4 H4C 109.5 . . ?
Co2 N6 H6A 109.5 . . ?
Co2 N6 H6B 109.5 . . ?
Co2 N6 H6C 109.5 . . ?
H6A N6 H6B 109.5 . . ?
H6A N6 H6C 109.5 . . ?
H6B N6 H6C 109.5 . . ?
Co1 N3 H3A 109.5 . . ?
Co1 N3 H3B 109.5 . . ?
Co1 N3 H3C 109.5 . . ?
H3A N3 H3B 109.5 . . ?
H3A N3 H3C 109.5 . . ?
H3B N3 H3C 109.5 . . ?
H1WA O1W H1WB 104.5 . . ?
Co2 N7 H7A 109.5 . . ?
Co2 N7 H7B 109.5 . . ?
Co2 N7 H7C 109.5 . . ?
H7A N7 H7B 109.5 . . ?
H7A N7 H7C 109.5 . . ?
H7B N7 H7C 109.5 . . ?
Co2 N8 H8A 109.5 . . ?
Co2 N8 H8B 109.5 . . ?
Co2 N8 H8C 109.5 . . ?
H8A N8 H8B 109.5 . . ?
H8A N8 H8C 109.5 . . ?
H8B N8 H8C 109.5 . . ?
H2WA O2W H2WB 104.5 . . ?
O19 C4 C3 113.9(3) . . ?
O21 C4 O19 125.4(3) . . ?
O21 C4 C3 120.6(3) . . ?
O18 C3 C4 113.9(3) . . ?
O20 C3 O18 126.0(3) . . ?
O20 C3 C4 120.0(3) . . ?
O14 C1 C2 114.2(3) . . ?
O16 C1 O14 124.8(3) . . ?
O16 C1 C2 120.9(3) . . ?
O22 C5 C6 112.6(3) . . ?
O23 C5 O22 122.6(4) . . ?
O23 C5 C6 124.9(4) . . ?
C5 C6 C6 111.6(4) . 2_667 ?
C5 C6 H6D 109.3 . . ?
C5 C6 H6E 109.3 . . ?
C6 C6 H6D 109.3 2_667 . ?
C6 C6 H6E 109.3 2_667 . ?
H6D C6 H6E 108.0 . . ?
O15 C2 C1 113.9(3) . . ?
O17 C2 O15 124.4(4) . . ?
O17 C2 C1 121.7(3) . . ?

loop_
_geom_bond_atom_site_label_1
_geom_bond_atom_site_label_2
_geom_bond_distance
_geom_bond_site_symmetry_2
_geom_bond_publ_flag
Mo3 Mo2 3.2195(4) . ?
Mo3 O7 1.952(2) . ?
Mo3 O11 1.958(2) . ?
Mo3 O9 1.748(3) . ?
Mo3 O10 2.353(2) 2_755 ?
Mo3 O10 2.154(2) . ?
Mo3 O8 1.692(3) . ?
Mo2 O7 2.008(2) . ?
Mo2 O11 2.322(2) 2_755 ?
Mo2 O4 1.891(3) . ?
Mo2 O10 2.318(3) . ?
Mo2 O6 1.724(3) . ?
Mo2 O5 1.699(3) . ?
Mo4 O7 2.316(2) 2_755 ?
Mo4 O11 2.000(3) . ?
Mo4 O3 1.898(3) . ?
Mo4 O10 2.309(2) . ?
Mo4 O13 1.707(3) . ?
Mo4 O12 1.703(3) . ?
Mo1 O4 1.928(3) . ?
Mo1 O3 1.936(3) . ?
Mo1 O9 2.289(3) 2_755 ?
Mo1 O10 2.467(2) . ?
Mo1 O1 1.698(3) . ?
Mo1 O2 1.706(3) . ?
Co2 O19 1.915(2) . ?
Co2 O18 1.912(3) . ?
Co2 N5 1.947(3) . ?
Co2 N6 1.947(3) . ?
Co2 N7 1.949(3) . ?
Co2 N8 1.952(3) . ?
Co1 O15 1.910(3) . ?
Co1 O14 1.915(3) . ?
Co1 N1 1.962(3) . ?
Co1 N2 1.946(3) . ?
Co1 N4 1.963(3) . ?
Co1 N3 1.932(3) . ?
O15 C2 1.295(4) . ?
O19 C4 1.283(4) . ?
O18 C3 1.289(4) . ?
O14 C1 1.291(4) . ?
O20 C3 1.221(5) . ?
O17 C2 1.222(4) . ?
O16 C1 1.221(5) . ?
O21 C4 1.228(5) . ?
O22 H22 0.8400 . ?
O22 C5 1.336(5) . ?
N5 H5A 0.9100 . ?
N5 H5B 0.9100 . ?
N5 H5C 0.9100 . ?
O23 C5 1.201(5) . ?
N1 H1A 0.9100 . ?
N1 H1B 0.9100 . ?
N1 H1C 0.9100 . ?
N2 H2A 0.9100 . ?
N2 H2B 0.9100 . ?
N2 H2C 0.9100 . ?
N4 H4A 0.9100 . ?
N4 H4B 0.9100 . ?
N4 H4C 0.9100 . ?
N6 H6A 0.9100 . ?
N6 H6B 0.9100 . ?
N6 H6C 0.9100 . ?
N3 H3A 0.9100 . ?
N3 H3B 0.9100 . ?
N3 H3C 0.9100 . ?
O1W H1WA 0.8700 . ?
O1W H1WB 0.8695 . ?
N7 H7A 0.9100 . ?
N7 H7B 0.9100 . ?
N7 H7C 0.9100 . ?
N8 H8A 0.9100 . ?
N8 H8B 0.9100 . ?
N8 H8C 0.9100 . ?
O2W H2WA 0.8699 . ?
O2W H2WB 0.8699 . ?
C4 C3 1.548(5) . ?
C1 C2 1.545(5) . ?
C5 C6 1.498(5) . ?
C6 C6 1.540(7) 2_667 ?
C6 H6D 0.9900 . ?
C6 H6E 0.9900 . ?

loop_
_geom_torsion_atom_site_label_1
_geom_torsion_atom_site_label_2
_geom_torsion_atom_site_label_3
_geom_torsion_atom_site_label_4
_geom_torsion
_geom_torsion_site_symmetry_1
_geom_torsion_site_symmetry_2
_geom_torsion_site_symmetry_3
_geom_torsion_site_symmetry_4
_geom_torsion_publ_flag
Mo3 Mo2 O4 Mo1 -22.05(16) . . . . ?
Mo2 Mo3 O9 Mo1 75.70(16) . . . 2_755 ?
Co2 O19 C4 O21 176.5(3) . . . . ?
Co2 O19 C4 C3 -1.3(4) . . . . ?
Co2 O18 C3 O20 173.8(3) . . . . ?
Co2 O18 C3 C4 -6.9(4) . . . . ?
Co1 O15 C2 O17 -177.6(3) . . . . ?
Co1 O15 C2 C1 2.9(4) . . . . ?
Co1 O14 C1 O16 176.7(3) . . . . ?
Co1 O14 C1 C2 -4.1(4) . . . . ?
O7 Mo3 O9 Mo1 76.96(15) . . . 2_755 ?
O7 Mo2 O4 Mo1 -54.0(3) . . . . ?
O7 Mo4 O3 Mo1 94.77(14) 2_755 . . . ?
O11 Mo3 O9 Mo1 -76.38(15) . . . 2_755 ?
O11 Mo2 O4 Mo1 -95.28(14) 2_755 . . . ?
O11 Mo4 O3 Mo1 52.0(3) . . . . ?
O19 C4 C3 O18 5.6(5) . . . . ?
O19 C4 C3 O20 -175.1(3) . . . . ?
O10 Mo3 O9 Mo1 0.07(12) 2_755 . . 2_755 ?
O10 Mo3 O9 Mo1 -0.7(4) . . . 2_755 ?
O10 Mo2 O4 Mo1 -22.55(13) . . . . ?
O10 Mo4 O3 Mo1 21.55(13) . . . . ?
O14 C1 C2 O15 0.9(4) . . . . ?
O14 C1 C2 O17 -178.6(3) . . . . ?
O16 C1 C2 O15 -179.9(3) . . . . ?
O16 C1 C2 O17 0.6(5) . . . . ?
O6 Mo2 O4 Mo1 177.75(13) . . . . ?
O21 C4 C3 O18 -172.4(3) . . . . ?
O21 C4 C3 O20 7.0(6) . . . . ?
O8 Mo3 O9 Mo1 -178.83(14) . . . 2_755 ?
O22 C5 C6 C6 177.2(4) . . . 2_667 ?
O13 Mo4 O3 Mo1 -178.51(14) . . . . ?
O23 C5 C6 C6 -2.4(6) . . . 2_667 ?
O12 Mo4 O3 Mo1 -70.89(16) . . . . ?
O5 Mo2 O4 Mo1 69.08(16) . . . . ?

loop_
_exptl_oxdiff_crystal_face_indexfrac_h
_exptl_oxdiff_crystal_face_indexfrac_k
_exptl_oxdiff_crystal_face_indexfrac_l
_exptl_oxdiff_crystal_face_x
_exptl_oxdiff_crystal_face_y
_exptl_oxdiff_crystal_face_z
0.1440 0.1062 8.7806 0.4580 0.3987 0.7945
0.0619 8.2582 -0.0684 0.6497 0.4442 -0.6169
-0.0793 -8.2672 -0.2476 -0.6672 -0.4564 0.5886
4.6538 2.1343 6.8886 0.7421 -0.4495 0.4973
-5.1013 -3.9658 -5.3814 -0.8321 0.5062 -0.2267
3.4947 4.8010 -4.1979 0.3366 -0.6085 -0.7186
